data_4346827
loop_
_publ_author_name
'Yan, Zhi-Hao'
'Li, Xiao-Yu'
'Liu, Li-Wei'
'Yu, Si-Qi'
'Wang, Xing-Po'
'Sun, Di'

_publ_section_title
;
 Single-Crystal to Single-Crystal Phase Transition and Segmented
 Thermochromic Luminescence in a Dynamic 3D Interpenetrated Ag(I)
 Coordination Network.
;
_journal_issue 3
_journal_name_full 'Inorganic chemistry'
_journal_page_first 1096
_journal_page_last 1101
_journal_paper_doi 10.1021/acs.inorgchem.5b02200
_journal_volume 55
_journal_year 2016
_chemical_formula_moiety 'C12 H8 Ag2 N2 O4, H2 O'
_chemical_formula_sum 'C12 H10 Ag2 N2 O5'
_chemical_formula_weight 477.96
_space_group_crystal_system orthorhombic
_space_group_IT_number 73
_space_group_name_Hall '-I 2b 2c'
_space_group_name_H-M_alt 'I b c a'
_atom_sites_solution_hydrogens geom
_atom_sites_solution_primary direct
_atom_sites_solution_secondary difmap
_audit_creation_method SHELXL-97
_cell_angle_alpha 90.00
_cell_angle_beta 90.00
_cell_angle_gamma 90.00
_cell_formula_units_Z 16
_cell_length_a 7.1728(5)
_cell_length_b 23.7537(17)
_cell_length_c 30.701(2)
_cell_measurement_temperature 163(2)
_cell_volume 5230.9(6)
_computing_structure_refinement 'SHELXL-97 (Sheldrick, 1997)'
_computing_structure_solution 'SHELXS-97 (Sheldrick, 1990)'
_diffrn_ambient_temperature 163(2)
_diffrn_measured_fraction_theta_full 0.999
_diffrn_measured_fraction_theta_max 0.999
_diffrn_measurement_device_type 'Bruker Apex II'
_diffrn_radiation_monochromator graphite
_diffrn_radiation_source 'fine-focus sealed tube'
_diffrn_radiation_type MoK\a
_diffrn_radiation_wavelength 0.71073
_diffrn_reflns_av_R_equivalents 0.0247
_diffrn_reflns_av_sigmaI/netI 0.0182
_diffrn_reflns_limit_h_max 8
_diffrn_reflns_limit_h_min -8
_diffrn_reflns_limit_k_max 27
_diffrn_reflns_limit_k_min -28
_diffrn_reflns_limit_l_max 36
_diffrn_reflns_limit_l_min -27
_diffrn_reflns_number 12031
_diffrn_reflns_theta_full 25.00
_diffrn_reflns_theta_max 25.00
_diffrn_reflns_theta_min 1.33
_exptl_absorpt_coefficient_mu 3.018
_exptl_absorpt_correction_T_max 0.5192
_exptl_absorpt_correction_T_min 0.4646
_exptl_absorpt_correction_type multi-scan
_exptl_absorpt_process_details sadabs
_exptl_crystal_colour colorless
_exptl_crystal_density_diffrn 2.428
_exptl_crystal_density_method 'not measured'
_exptl_crystal_description rod
_exptl_crystal_F_000 3680
_exptl_crystal_size_max 0.30
_exptl_crystal_size_mid 0.25
_exptl_crystal_size_min 0.25
_refine_diff_density_max 0.580
_refine_diff_density_min -0.998
_refine_diff_density_rms 0.133
_refine_ls_extinction_method none
_refine_ls_goodness_of_fit_ref 1.053
_refine_ls_hydrogen_treatment constr
_refine_ls_matrix_type full
_refine_ls_number_parameters 190
_refine_ls_number_reflns 2317
_refine_ls_number_restraints 0
_refine_ls_restrained_S_all 1.053
_refine_ls_R_factor_all 0.0283
_refine_ls_R_factor_gt 0.0251
_refine_ls_shift/su_max 0.001
_refine_ls_shift/su_mean 0.000
_refine_ls_structure_factor_coef Fsqd
_refine_ls_weighting_details 'calc w=1/[\s^2^(Fo^2^)+(0.0387P)^2^+15.9943P] where P=(Fo^2^+2Fc^2^)/3'
_refine_ls_weighting_scheme calc
_refine_ls_wR_factor_gt 0.0646
_refine_ls_wR_factor_ref 0.0674
_reflns_number_gt 2125
_reflns_number_total 2317
_reflns_threshold_expression >2sigma(I)
_cod_data_source_file ic5b02200_si_002.cif
_cod_data_source_block p-163K
_cod_original_cell_volume 5230.8(6)
_cod_database_code 4346827

loop_
_symmetry_equiv_pos_as_xyz
'x, y, z'
'-x+1/2, -y, z+1/2'
'-x, y+1/2, -z+1/2'
'x+1/2, -y+1/2, -z'
'x+1/2, y+1/2, z+1/2'
'-x+1, -y+1/2, z+1'
'-x+1/2, y+1, -z+1'
'x+1, -y+1, -z+1/2'
'-x, -y, -z'
'x-1/2, y, -z-1/2'
'x, -y-1/2, z-1/2'
'-x-1/2, y-1/2, z'
'-x+1/2, -y+1/2, -z+1/2'
'x, y+1/2, -z'
'x+1/2, -y, z'
'-x, y, z+1/2'

loop_
_atom_site_label
_atom_site_type_symbol
_atom_site_fract_x
_atom_site_fract_y
_atom_site_fract_z
_atom_site_U_iso_or_equiv
_atom_site_adp_type
_atom_site_occupancy
_atom_site_symmetry_multiplicity
_atom_site_calc_flag
_atom_site_refinement_flags
Ag1 Ag 0.19537(4) 0.769974(11) 0.290770(8) 0.02656(11) Uani 1 1 d .
Ag2 Ag 0.53058(6) 0.442858(13) 0.484302(10) 0.05288(14) Uani 1 1 d .
O1 O 0.3450(4) 0.69583(10) 0.31401(8) 0.0304(6) Uani 1 1 d .
O2 O 0.4538(3) 0.66720(11) 0.24919(8) 0.0319(6) Uani 1 1 d .
O3 O 0.4823(4) 0.58781(11) 0.44642(8) 0.0328(6) Uani 1 1 d .
O4 O 0.6612(4) 0.51125(12) 0.44156(9) 0.0397(7) Uani 1 1 d .
N1 N 0.1076(4) 0.81258(12) 0.35764(9) 0.0246(6) Uani 1 1 d .
N2 N 0.0172(4) 0.87425(12) 0.43158(10) 0.0285(6) Uani 1 1 d .
C1 C -0.0004(5) 0.85830(14) 0.35558(11) 0.0253(7) Uani 1 1 d .
H1 H -0.0474 0.8703 0.3282 0.030 Uiso 1 1 calc R
C2 C -0.0450(5) 0.88851(15) 0.39264(11) 0.0264(7) Uani 1 1 d .
H2 H -0.1232 0.9206 0.3900 0.032 Uiso 1 1 calc R
C3 C 0.1243(5) 0.82818(15) 0.43372(11) 0.0297(8) Uani 1 1 d .
H3 H 0.1705 0.8163 0.4612 0.036 Uiso 1 1 calc R
C4 C 0.1691(5) 0.79756(15) 0.39699(11) 0.0274(8) Uani 1 1 d .
H4 H 0.2454 0.7651 0.3998 0.033 Uiso 1 1 calc R
C5 C 0.4350(4) 0.66348(15) 0.28982(11) 0.0234(7) Uani 1 1 d .
C6 C 0.5307(4) 0.61453(14) 0.31173(11) 0.0219(7) Uani 1 1 d .
C7 C 0.6394(5) 0.57706(16) 0.28768(11) 0.0269(7) Uani 1 1 d .
H7 H 0.6501 0.5814 0.2570 0.032 Uiso 1 1 calc R
C8 C 0.7321(5) 0.53338(16) 0.30865(13) 0.0320(8) Uani 1 1 d .
H8 H 0.8067 0.5079 0.2924 0.038 Uiso 1 1 calc R
C9 C 0.7157(4) 0.52709(15) 0.35285(12) 0.0279(8) Uani 1 1 d .
H9 H 0.7813 0.4976 0.3670 0.033 Uiso 1 1 calc R
C10 C 0.6047(4) 0.56322(14) 0.37733(11) 0.0235(7) Uani 1 1 d .
C11 C 0.5134(4) 0.60724(13) 0.35645(11) 0.0210(7) Uani 1 1 d .
H11 H 0.4387 0.6325 0.3729 0.025 Uiso 1 1 calc R
C12 C 0.5810(5) 0.55366(14) 0.42540(11) 0.0266(8) Uani 1 1 d .
O1W O 0.3778(4) 0.70389(12) 0.46543(10) 0.0477(7) Uani 1 1 d .
H1WA H 0.4155 0.6768 0.4596 0.057 Uiso 1 1 d R
H1WB H 0.3303 0.7006 0.4907 0.057 Uiso 0.50 1 d PR
H1WC H 0.4405 0.7304 0.4657 0.057 Uiso 0.50 1 d PR

loop_
_atom_site_aniso_label
_atom_site_aniso_U_11
_atom_site_aniso_U_22
_atom_site_aniso_U_33
_atom_site_aniso_U_23
_atom_site_aniso_U_13
_atom_site_aniso_U_12
Ag1 0.03277(17) 0.02527(17) 0.02164(16) 0.00266(10) 0.00109(10) 0.00391(11)
Ag2 0.1099(3) 0.02607(19) 0.02269(18) 0.00029(11) 0.00567(16) -0.00138(17)
O1 0.0424(14) 0.0265(13) 0.0223(12) 0.0051(10) -0.0014(11) 0.0086(11)
O2 0.0387(14) 0.0382(14) 0.0187(12) 0.0073(11) 0.0022(11) 0.0061(12)
O3 0.0499(16) 0.0262(13) 0.0223(12) 0.0062(10) -0.0029(11) -0.0030(12)
O4 0.0439(15) 0.0360(16) 0.0392(15) 0.0182(12) -0.0073(12) 0.0033(12)
N1 0.0277(14) 0.0241(15) 0.0220(14) 0.0010(11) 0.0007(12) -0.0013(12)
N2 0.0334(16) 0.0255(16) 0.0266(16) -0.0034(12) 0.0023(12) -0.0053(13)
C1 0.0269(17) 0.0232(18) 0.0259(17) -0.0008(14) -0.0034(14) -0.0028(14)
C2 0.0240(17) 0.0244(18) 0.0307(19) -0.0041(14) -0.0022(14) -0.0013(14)
C3 0.041(2) 0.0277(19) 0.0207(16) 0.0025(14) -0.0039(15) -0.0049(16)
C4 0.0322(18) 0.0237(18) 0.0263(18) 0.0059(14) -0.0025(14) 0.0010(14)
C5 0.0201(15) 0.0243(18) 0.0258(18) 0.0043(13) -0.0026(13) -0.0038(13)
C6 0.0199(16) 0.0227(17) 0.0230(17) 0.0035(13) -0.0034(12) -0.0049(13)
C7 0.0254(17) 0.0292(19) 0.0261(18) -0.0008(14) 0.0006(14) -0.0034(15)
C8 0.0284(18) 0.030(2) 0.037(2) -0.0059(16) 0.0010(15) 0.0027(16)
C9 0.0235(17) 0.0204(17) 0.040(2) 0.0035(15) -0.0056(14) -0.0005(14)
C10 0.0206(15) 0.0218(17) 0.0281(18) 0.0044(14) -0.0046(13) -0.0063(13)
C11 0.0193(15) 0.0189(16) 0.0248(17) 0.0016(13) -0.0028(12) -0.0021(13)
C12 0.0296(17) 0.0249(19) 0.0255(18) 0.0069(14) -0.0091(14) -0.0088(15)
O1W 0.0626(19) 0.0283(15) 0.0521(18) 0.0028(13) 0.0046(15) 0.0035(14)

loop_
_atom_type_symbol
_atom_type_description
_atom_type_scat_dispersion_real
_atom_type_scat_dispersion_imag
_atom_type_scat_source
C C 0.0033 0.0016 'International Tables Vol C Tables 4.2.6.8 and 6.1.1.4'
H H 0.0000 0.0000 'International Tables Vol C Tables 4.2.6.8 and 6.1.1.4'
Ag Ag -0.8971 1.1015 'International Tables Vol C Tables 4.2.6.8 and 6.1.1.4'
N N 0.0061 0.0033 'International Tables Vol C Tables 4.2.6.8 and 6.1.1.4'
O O 0.0106 0.0060 'International Tables Vol C Tables 4.2.6.8 and 6.1.1.4'

loop_
_geom_angle_atom_site_label_1
_geom_angle_atom_site_label_2
_geom_angle_atom_site_label_3
_geom_angle
_geom_angle_site_symmetry_1
_geom_angle_site_symmetry_3
O1 Ag1 O2 164.85(9) . 13_565
O1 Ag1 N1 101.06(9) . .
O2 Ag1 N1 93.65(9) 13_565 .
O1 Ag1 Ag1 83.15(6) . 13_565
O2 Ag1 Ag1 82.39(7) 13_565 13_565
N1 Ag1 Ag1 174.64(7) . 13_565
O1 Ag1 Ag1 101.94(7) . 6_464
O2 Ag1 Ag1 75.99(7) 13_565 6_464
N1 Ag1 Ag1 83.42(7) . 6_464
Ag1 Ag1 Ag1 99.033(12) 13_565 6_464
O3 Ag2 O4 142.05(10) 9_666 .
O3 Ag2 N2 115.19(10) 9_666 12_655
O4 Ag2 N2 99.14(11) . 12_655
O3 Ag2 Ag2 89.01(7) 9_666 9_666
O4 Ag2 Ag2 65.79(8) . 9_666
N2 Ag2 Ag2 149.55(7) 12_655 9_666
O3 Ag2 Ag2 76.27(7) 9_666 7_645
O4 Ag2 Ag2 77.08(7) . 7_645
N2 Ag2 Ag2 110.19(7) 12_655 7_645
Ag2 Ag2 Ag2 92.700(17) 9_666 7_645
C5 O1 Ag1 123.8(2) . .
C5 O2 Ag1 123.1(2) . 13_565
C12 O3 Ag2 107.5(2) . 9_666
C12 O4 Ag2 127.3(2) . .
C4 N1 C1 116.9(3) . .
C4 N1 Ag1 125.5(2) . .
C1 N1 Ag1 117.4(2) . .
C2 N2 C3 116.6(3) . .
C2 N2 Ag2 113.7(2) . 12_665
C3 N2 Ag2 128.6(2) . 12_665
N1 C1 C2 121.2(3) . .
N1 C1 H1 119.4 . .
C2 C1 H1 119.4 . .
N2 C2 C1 122.3(3) . .
N2 C2 H2 118.9 . .
C1 C2 H2 118.9 . .
N2 C3 C4 121.6(3) . .
N2 C3 H3 119.2 . .
C4 C3 H3 119.2 . .
N1 C4 C3 121.4(3) . .
N1 C4 H4 119.3 . .
C3 C4 H4 119.3 . .
O2 C5 O1 127.0(3) . .
O2 C5 C6 116.6(3) . .
O1 C5 C6 116.4(3) . .
C11 C6 C7 119.6(3) . .
C11 C6 C5 119.8(3) . .
C7 C6 C5 120.7(3) . .
C6 C7 C8 119.9(3) . .
C6 C7 H7 120.1 . .
C8 C7 H7 120.1 . .
C9 C8 C7 119.9(3) . .
C9 C8 H8 120.0 . .
C7 C8 H8 120.0 . .
C8 C9 C10 121.1(3) . .
C8 C9 H9 119.4 . .
C10 C9 H9 119.4 . .
C9 C10 C11 119.0(3) . .
C9 C10 C12 120.1(3) . .
C11 C10 C12 120.9(3) . .
C6 C11 C10 120.5(3) . .
C6 C11 H11 119.7 . .
C10 C11 H11 119.7 . .
O3 C12 O4 124.8(3) . .
O3 C12 C10 118.1(3) . .
O4 C12 C10 117.1(3) . .
H1WA O1W H1WB 107.1 . .
H1WA O1W H1WC 120.8 . .
H1WB O1W H1WC 107.1 . .

loop_
_geom_bond_atom_site_label_1
_geom_bond_atom_site_label_2
_geom_bond_distance
_geom_bond_site_symmetry_2
Ag1 O1 2.182(2) .
Ag1 O2 2.208(2) 13_565
Ag1 N1 2.374(3) .
Ag1 Ag1 2.7895(5) 13_565
Ag1 Ag1 2.9590(6) 6_464
Ag2 O3 2.250(2) 9_666
Ag2 O4 2.289(3) .
Ag2 N2 2.322(3) 12_655
Ag2 Ag2 2.9139(7) 9_666
Ag2 Ag2 3.2920(9) 7_645
O1 C5 1.249(4) .
O2 C5 1.258(4) .
O2 Ag1 2.208(2) 13_565
O3 C12 1.255(4) .
O3 Ag2 2.250(2) 9_666
O4 C12 1.262(4) .
N1 C4 1.335(4) .
N1 C1 1.335(4) .
N2 C2 1.320(5) .
N2 C3 1.339(5) .
N2 Ag2 2.322(3) 12_665
C1 C2 1.383(5) .
C1 H1 0.9500 .
C2 H2 0.9500 .
C3 C4 1.380(5) .
C3 H3 0.9500 .
C4 H4 0.9500 .
C5 C6 1.508(5) .
C6 C11 1.389(5) .
C6 C7 1.395(5) .
C7 C8 1.390(5) .
C7 H7 0.9500 .
C8 C9 1.370(5) .
C8 H8 0.9500 .
C9 C10 1.391(5) .
C9 H9 0.9500 .
C10 C11 1.390(5) .
C10 C12 1.503(5) .
C11 H11 0.9500 .
O1W H1WA 0.7194 .
O1W H1WB 0.8502 .
O1W H1WC 0.7748 .
